data_2006461
loop_
_publ_author_name
'Gaumet, Vincent'
'Avignant, Daniel'

_publ_section_title
;
 Caesium Pentafluoroterbate, CsTbF~5~
;
_journal_issue 9
_journal_name_full 'Acta Crystallographica Section C'
_journal_page_first 1176
_journal_page_last 1178
_journal_paper_doi 10.1107/S0108270197005556
_journal_volume 53
_journal_year 1997
_chemical_formula_sum 'Cs F5 Tb'
_chemical_formula_weight 386.82
_space_group_IT_number 64
_symmetry_cell_setting orthorhombic
_symmetry_space_group_name_Hall '-C 2ac 2'
_symmetry_space_group_name_H-M 'C m c a'
_atom_type_scat_source IntTabIV
_cell_angle_alpha 90
_cell_angle_beta 90
_cell_angle_gamma 90
_cell_formula_units_Z 8
_cell_length_a 14.0670(10)
_cell_length_b 8.163(2)
_cell_length_c 8.161(2)
_cell_measurement_reflns_used 25
_cell_measurement_temperature 293
_cell_measurement_theta_max 16
_cell_measurement_theta_min 6
_cell_volume 937.1(3)
_computing_cell_refinement 'CAD-4 Software'
_computing_data_collection 'CAD-4 Software (Enraf-Nonius, 1989)'
_computing_data_reduction 'CAD-4 Structure Determination Package (Frenz, 1982)'
_computing_molecular_graphics 'ORTEP (Johnson, 1965)'
_computing_structure_refinement 'CAD-4 Structure Determination Package'
_computing_structure_solution 'CAD-4 Structure Determination Package'
_diffrn_measurement_device 'Enraf-Nonius CAD-4'
_diffrn_measurement_method '\w/2\q scans'
_diffrn_radiation_monochromator graphite
_diffrn_radiation_type MoK\a
_diffrn_radiation_wavelength 0.71073
_diffrn_reflns_av_R_equivalents 0
_diffrn_reflns_limit_h_max 25
_diffrn_reflns_limit_h_min 0
_diffrn_reflns_limit_k_max 14
_diffrn_reflns_limit_k_min 0
_diffrn_reflns_limit_l_max 14
_diffrn_reflns_limit_l_min 0
_diffrn_reflns_number 1641
_diffrn_reflns_theta_max 40
_diffrn_standards_decay_% 0
_diffrn_standards_interval_time 60
_diffrn_standards_number 3
_exptl_absorpt_coefficient_mu 22.87
_exptl_absorpt_correction_T_max 0.9960
_exptl_absorpt_correction_T_min 0.5294
_exptl_absorpt_correction_type psi-scan
_exptl_absorpt_process_details '(North, Phillips & Mathews, 1968)'
_exptl_crystal_colour colourless
_exptl_crystal_density_diffrn 5.484
_exptl_crystal_density_method 'not measured'
_exptl_crystal_description prism
_exptl_crystal_F_000 1320
_exptl_crystal_size_max 0.05
_exptl_crystal_size_mid 0.04
_exptl_crystal_size_min 0.02
_refine_diff_density_max '2.274 e \%A^-3^ (near Tb)'
_refine_diff_density_min '-2.596 e \%A^-3^ (near Cs)'
_refine_ls_extinction_coef 4.0e-7(1)
_refine_ls_extinction_method '|F~c~| = |F~o~|(1 + gI~c~)'
_refine_ls_goodness_of_fit_obs 1.339
_refine_ls_number_parameters 39
_refine_ls_number_reflns 1094
_refine_ls_R_factor_obs .026
_refine_ls_shift/esd_max 0.001
_refine_ls_structure_factor_coef F
_refine_ls_weighting_details 'w = 1/[\s^2^(F) + (0.02F)^2^ + 1] (Killean & Lawrence, 1969)'
_refine_ls_weighting_scheme calc
_refine_ls_wR_factor_obs .028
_reflns_number_observed 1094
_reflns_number_total 1641
_reflns_observed_criterion I>3\s(I)
_cod_data_source_file br1167.cif
_cod_data_source_block CsTbF5
_cod_original_sg_symbol_Hall '-C 2bc 2'
_cod_original_formula_sum 'Cs Tb F5'
_cod_database_code 2006461

loop_
_symmetry_equiv_pos_as_xyz
x,y,z
-x,y,z
x,1/2-y,1/2+z
-x,1/2-y,1/2+z
-x,-y,-z
x,-y,-z
-x,1/2+y,1/2-z
x,1/2+y,1/2-z
1/2+x,1/2+y,z
1/2-x,1/2+y,z
1/2+x,-y,1/2+z
1/2-x,-y,1/2+z
1/2-x,1/2-y,-z
1/2+x,1/2-y,-z
1/2-x,y,1/2-z
1/2+x,y,1/2-z

loop_
_atom_site_aniso_label
_atom_site_aniso_U_11
_atom_site_aniso_U_22
_atom_site_aniso_U_33
_atom_site_aniso_U_12
_atom_site_aniso_U_13
_atom_site_aniso_U_23
Cs .0174(2) .0231(2) .0237(2) 0 0 -.0030(2)
Tb .01076(8) .00559(7) .00518(7) 0 0 .00014(9)
F(1) .038(3) .015(2) .0080(10) 0 0 .0020(10)
F(2) .031(2) .0090(10) .0100(10) 0 0 .0010(10)
F(3) .0120(10) .018(2) .017(2) 0 0 .006(2)
F(4) .0160(10) .0230(10) .0220(10) -.0040(10) .0050(10) .0020(10)

loop_
_atom_site_label
_atom_site_fract_x
_atom_site_fract_y
_atom_site_fract_z
_atom_site_U_iso_or_equiv
Cs .20754(4) 0 0 .02140(10)
Tb 0 .16291(3) .33741(3) .00720(10)
F(1) 0 .2081(6) .0650(6) .0203(12)
F(2) 0 .4355(5) .2923(5) .0167(8)
F(3) .0846(3) 0 .5 .0157(10)
F(4) .1408(2) .2120(4) .2890(4) .0203(6)

loop_
_geom_angle_atom_site_label_1
_geom_angle_atom_site_label_2
_geom_angle_atom_site_label_3
_geom_angle_site_symmetry_1
_geom_angle_site_symmetry_2
_geom_angle_site_symmetry_3
_geom_angle
_geom_angle_publ_flag
F(1) Tb F(1) 1_555 1_555 3_555 141.0(2) no
F(1) Tb F(2) 1_555 1_555 1_555 71.2(2) no
F(1) Tb F(2) 1_555 1_555 7_545 69.8(2) no
F(1) Tb F(3) 1_555 1_555 1_555 133.40(10) no
F(1) Tb F(3) 1_555 1_555 2_555 133.40(10) no
F(1) Tb F(4) 1_555 1_555 1_555 77.20(10) no
F(1) Tb F(4) 1_555 1_555 2_555 77.20(10) no
F(1) Tb F(2) 3_555 1_555 1_555 69.9(2) no
F(1) Tb F(2) 3_555 1_555 7_545 149.2(2) no
F(1) Tb F(3) 3_555 1_555 1_555 77.00(10) no
F(1) Tb F(3) 3_555 1_555 2_555 77.00(10) no
F(1) Tb F(4) 3_555 1_555 1_555 94.10(10) no
F(1) Tb F(4) 3_555 1_555 2_555 94.10(10) no
F(2) Tb F(2) 1_555 1_555 7_545 140.9(2) no
F(2) Tb F(3) 1_555 1_555 1_555 133.40(10) no
F(2) Tb F(3) 1_555 1_555 2_555 133.40(10) no
F(2) Tb F(4) 1_555 1_555 1_555 77.10(10) no
F(2) Tb F(4) 1_555 1_555 2_555 77.10(10) no
F(2) Tb F(3) 7_545 1_555 1_555 77.10(10) no
F(2) Tb F(3) 7_545 1_555 2_555 77.10(10) no
F(2) Tb F(4) 7_545 1_555 1_555 94.10(10) no
F(2) Tb F(4) 7_545 1_555 2_555 94.10(10) no
F(3) Tb F(3) 1_555 1_555 2_555 64.70(10) no
F(3) Tb F(4) 1_555 1_555 1_555 73.50(10) no
F(3) Tb F(4) 1_555 1_555 2_555 138.20(10) no
F(3) Tb F(4) 2_555 1_555 1_555 138.20(10) no
F(3) Tb F(4) 2_555 1_555 2_555 73.50(10) no
F(4) Tb F(4) 1_555 1_555 2_555 148.30(10) no

loop_
_geom_bond_atom_site_label_1
_geom_bond_atom_site_label_2
_geom_bond_site_symmetry_1
_geom_bond_site_symmetry_2
_geom_bond_distance
_geom_bond_publ_flag
Cs Cs 1_555 10_555 4.2528(2) yes
Cs Cs 1_555 15_555 4.2517(2) yes
Cs Tb 1_555 1_555 4.2276(4) yes
Cs Tb 1_555 3_554 4.2255(4) yes
Tb Tb 1_555 6_556 3.7572(5) yes
Tb F(1) 1_555 1_555 2.254(5) yes
Tb F(1) 1_555 3_555 2.135(5) yes
Tb F(2) 1_555 1_555 2.255(4) yes
Tb F(2) 1_555 7_545 2.137(4) yes
Tb F(3) 1_555 1_555 2.224(2) yes
Tb F(3) 1_555 2_555 2.224(2) yes
Tb F(4) 1_555 1_555 2.059(3) yes
Tb F(4) 1_555 2_555 2.059(3) yes
Cs F(1) 1_555 1_555 3.419(3) yes
Cs F(1) 1_555 5_555 3.419(3) yes
Cs F(2) 1_555 3_554 3.417(2) yes
Cs F(2) 1_555 7_545 3.417(2) yes
Cs F(3) 1_555 12_554 2.924(4) yes
Cs F(4) 1_555 1_555 3.072(4) yes
Cs F(4) 1_555 6_555 3.072(4) yes
Cs F(4) 1_555 3_554 3.062(4) yes
Cs F(4) 1_555 12_554 3.242(4) yes
Cs F(4) 1_555 8_545 3.062(4) yes
Cs F(4) 1_555 15_555 3.242(4) yes
F(1) F(2) 1_555 1_555 2.624(6) yes
F(1) F(2) 1_555 3_554 2.515(6) yes
F(1) F(2) 1_555 7_545 2.512(6) yes
F(1) F(3) 1_555 3_554 2.715(5) yes
F(1) F(3) 1_555 4_554 2.715(5) yes
F(1) F(4) 1_555 1_555 2.696(5) yes
F(1) F(4) 1_555 2_555 2.696(5) yes
F(2) F(3) 1_555 3_554 2.717(4) yes
F(2) F(3) 1_555 4_554 2.717(4) yes
F(2) F(4) 1_555 1_555 2.693(5) yes
F(2) F(4) 1_555 2_555 2.693(5) yes
F(3) F(3) 1_555 2_555 2.379(6) yes
F(3) F(4) 1_555 1_555 2.566(4) yes
F(3) F(4) 1_555 6_556 2.566(4) yes
